data_7239633
loop_
_publ_author_name
'An, Lin'
'Liu, Jia-dong'
'Peng, Xian-na'
'Zheng, You-guang'
'Wang, Chan'
'Huang, Tong-hui'

_publ_section_title
;
 Preparation and in vitro bioactivity evaluation of N-heterocyclic-linked
 dihomooxacalix[4]arene derivatives
;
_journal_issue 70
_journal_name_full 'RSC Advances'
_journal_page_first 41287
_journal_paper_doi 10.1039/C9RA06876G
_journal_volume 9
_journal_year 2019
_chemical_formula_moiety '2(C61 H74 N4 O7), H2 O'
_chemical_formula_sum 'C122 H150 N8 O15'
_chemical_formula_weight 1968.50
_space_group_IT_number 15
_space_group_name_Hall '-C 2yc'
_space_group_name_H-M_alt 'C 1 2/c 1'
_symmetry_cell_setting monoclinic
_symmetry_space_group_name_Hall '-C 2yc'
_symmetry_space_group_name_H-M 'C 1 2/c 1'
_atom_sites_solution_hydrogens geom
_atom_sites_solution_primary direct
_atom_sites_solution_secondary difmap
_audit_creation_method SHELXL-97
_audit_update_record
;
2019-11-07 deposited with the CCDC.	2019-11-24 downloaded from the CCDC.
;
_cell_angle_alpha 90.00
_cell_angle_beta 114.510(2)
_cell_angle_gamma 90.00
_cell_formula_units_Z 4
_cell_length_a 24.775(2)
_cell_length_b 25.959(2)
_cell_length_c 18.6080(17)
_cell_measurement_reflns_used 9929
_cell_measurement_temperature 296(2)
_cell_measurement_theta_max 27.34
_cell_measurement_theta_min 2.32
_cell_volume 10889.0(16)
_computing_cell_refinement 'Bruker SMART'
_computing_data_collection 'Bruker SMART'
_computing_data_reduction 'Bruker SAINT'
_computing_molecular_graphics 'Bruker SHELXTL'
_computing_publication_material 'Bruker SHELXTL'
_computing_structure_refinement 'SHELXL-97 (Sheldrick, 2008)'
_computing_structure_solution 'SHELXS-97 (Sheldrick, 2008)'
_diffrn_ambient_temperature 296(2)
_diffrn_measured_fraction_theta_full 0.990
_diffrn_measured_fraction_theta_max 0.990
_diffrn_measurement_device_type 'CCD area detector'
_diffrn_measurement_method 'phi and omega scans'
_diffrn_radiation_monochromator graphite
_diffrn_radiation_source 'fine-focus sealed tube'
_diffrn_radiation_type MoK\a
_diffrn_radiation_wavelength 0.71073
_diffrn_reflns_av_R_equivalents 0.0479
_diffrn_reflns_av_sigmaI/netI 0.0587
_diffrn_reflns_limit_h_max 32
_diffrn_reflns_limit_h_min -32
_diffrn_reflns_limit_k_max 27
_diffrn_reflns_limit_k_min -33
_diffrn_reflns_limit_l_max 21
_diffrn_reflns_limit_l_min -24
_diffrn_reflns_number 55274
_diffrn_reflns_theta_full 27.61
_diffrn_reflns_theta_max 27.61
_diffrn_reflns_theta_min 2.32
_exptl_absorpt_coefficient_mu 0.079
_exptl_absorpt_correction_T_max 0.984
_exptl_absorpt_correction_T_min 0.981
_exptl_absorpt_correction_type multi-scan
_exptl_absorpt_process_details sadabs
_exptl_crystal_colour colorless
_exptl_crystal_density_diffrn 1.201
_exptl_crystal_density_method 'not measured'
_exptl_crystal_description block
_exptl_crystal_F_000 4232
_exptl_crystal_size_max 0.24
_exptl_crystal_size_mid 0.22
_exptl_crystal_size_min 0.20
_refine_diff_density_max 0.788
_refine_diff_density_min -0.563
_refine_diff_density_rms 0.057
_refine_ls_extinction_method none
_refine_ls_goodness_of_fit_ref 1.028
_refine_ls_hydrogen_treatment constr
_refine_ls_matrix_type full
_refine_ls_number_parameters 678
_refine_ls_number_reflns 12545
_refine_ls_number_restraints 72
_refine_ls_restrained_S_all 1.055
_refine_ls_R_factor_all 0.1137
_refine_ls_R_factor_gt 0.0671
_refine_ls_shift/su_max 0.001
_refine_ls_shift/su_mean 0.000
_refine_ls_structure_factor_coef Fsqd
_refine_ls_weighting_details 'calc w=1/[\s^2^(Fo^2^)+(0.0869P)^2^+14.3614P] where P=(Fo^2^+2Fc^2^)/3'
_refine_ls_weighting_scheme calc
_refine_ls_wR_factor_gt 0.1615
_refine_ls_wR_factor_ref 0.1859
_reflns_number_gt 8090
_reflns_number_total 12545
_reflns_threshold_expression >2sigma(I)
_cod_data_source_file c9ra06876g2.cif
_cod_data_source_block anling150625
_cod_depositor_comments
;
The following automatic conversions were performed:

data item '_symmetry_cell_setting' value 'Monoclinic' was changed to
'monoclinic' in accordance with the
/home/data/users/saulius/crontab/automatic-downloads/rss-feeds/RSC/lib/dictionaries/cif_core.dic
dictionary named 'cif_core.dic' version 2.4.2 last updated on
2011-04-26.

Automatic conversion script
Id: cif_fix_values 7556 2019-12-06 15:28:31Z antanas 
;
_cod_original_cell_volume 10888.8(17)
_cod_original_sg_symbol_H-M 'C 2/c'
_cod_database_code 7239633

loop_
_symmetry_equiv_pos_as_xyz
'x, y, z'
'-x, y, -z+1/2'
'x+1/2, y+1/2, z'
'-x+1/2, y+1/2, -z+1/2'
'-x, -y, -z'
'x, -y, z-1/2'
'-x+1/2, -y+1/2, -z'
'x+1/2, -y+1/2, z-1/2'

loop_
_atom_site_label
_atom_site_type_symbol
_atom_site_fract_x
_atom_site_fract_y
_atom_site_fract_z
_atom_site_U_iso_or_equiv
_atom_site_adp_type
_atom_site_occupancy
_atom_site_symmetry_multiplicity
_atom_site_calc_flag
_atom_site_refinement_flags
_atom_site_disorder_assembly
_atom_site_disorder_group
C1 C 0.93598(10) 0.05566(9) 1.00523(16) 0.0307(5) Uani 1 1 d . . .
H1A H 0.9570 0.0425 0.9753 0.037 Uiso 1 1 calc R . .
H1B H 0.9650 0.0654 1.0573 0.037 Uiso 1 1 calc R . .
C2 C 0.89979(10) 0.10157(8) 0.96431(14) 0.0255(5) Uani 1 1 d . . .
C3 C 0.85372(9) 0.11969(8) 0.98263(13) 0.0232(5) Uani 1 1 d . . .
C4 C 0.82315(10) 0.16424(8) 0.94739(13) 0.0243(5) Uani 1 1 d . . .
C5 C 0.83931(10) 0.19080(9) 0.89445(14) 0.0282(5) Uani 1 1 d . . .
H5 H 0.8186 0.2205 0.8708 0.034 Uiso 1 1 calc R . .
C6 C 0.88542(10) 0.17446(9) 0.87555(13) 0.0285(5) Uani 1 1 d . . .
C7 C 0.91414(10) 0.12894(9) 0.91079(14) 0.0287(5) Uani 1 1 d . . .
H7 H 0.9441 0.1165 0.8978 0.034 Uiso 1 1 calc R . .
C8 C 0.90247(12) 0.20440(10) 0.81694(15) 0.0377(6) Uani 1 1 d U . .
C9 C 0.96930(15) 0.20340(15) 0.8421(2) 0.0719(11) Uani 1 1 d U . .
H9A H 0.9816 0.1689 0.8378 0.108 Uiso 1 1 calc R . .
H9B H 0.9890 0.2148 0.8959 0.108 Uiso 1 1 calc R . .
H9C H 0.9794 0.2258 0.8086 0.108 Uiso 1 1 calc R . .
C10 C 0.8684(2) 0.18309(16) 0.73470(19) 0.0886(14) Uani 1 1 d U . .
H10A H 0.8812 0.1485 0.7323 0.133 Uiso 1 1 calc R . .
H10B H 0.8756 0.2041 0.6972 0.133 Uiso 1 1 calc R . .
H10C H 0.8267 0.1831 0.7225 0.133 Uiso 1 1 calc R . .
C11 C 0.88579(15) 0.26205(11) 0.8143(2) 0.0567(8) Uani 1 1 d U . .
H11A H 0.8993 0.2802 0.7799 0.085 Uiso 1 1 calc R . .
H11B H 0.9043 0.2764 0.8665 0.085 Uiso 1 1 calc R . .
H11C H 0.8435 0.2653 0.7950 0.085 Uiso 1 1 calc R . .
C12 C 0.77382(10) 0.18409(8) 0.96762(14) 0.0260(5) Uani 1 1 d . . .
H12A H 0.7636 0.2187 0.9469 0.031 Uiso 1 1 calc R . .
H12B H 0.7881 0.1860 1.0246 0.031 Uiso 1 1 calc R . .
C13 C 0.71845(10) 0.15100(8) 0.93525(13) 0.0241(5) Uani 1 1 d . . .
C14 C 0.69582(9) 0.12483(8) 0.98190(13) 0.0213(5) Uani 1 1 d . . .
C15 C 0.64389(9) 0.09596(8) 0.94900(13) 0.0221(5) Uani 1 1 d . . .
C16 C 0.61510(10) 0.09276(9) 0.86694(13) 0.0265(5) Uani 1 1 d . . .
H16 H 0.5805 0.0734 0.8443 0.032 Uiso 1 1 calc R . .
C17 C 0.63657(10) 0.11756(9) 0.81800(14) 0.0291(5) Uani 1 1 d . . .
C18 C 0.68768(10) 0.14680(9) 0.85373(14) 0.0285(5) Uani 1 1 d . . .
H18 H 0.7020 0.1644 0.8217 0.034 Uiso 1 1 calc R . .
C19 C 0.60558(12) 0.11486(12) 0.72784(15) 0.0407(6) Uani 1 1 d U . .
C20 C 0.5595(2) 0.0707(2) 0.7002(2) 0.0972(14) Uani 1 1 d U . .
H20A H 0.5288 0.0773 0.7178 0.146 Uiso 1 1 calc R . .
H20B H 0.5787 0.0387 0.7221 0.146 Uiso 1 1 calc R . .
H20C H 0.5425 0.0687 0.6436 0.146 Uiso 1 1 calc R . .
C21 C 0.5723(3) 0.16304(18) 0.6974(2) 0.1192(19) Uani 1 1 d U . .
H21A H 0.5992 0.1917 0.7131 0.179 Uiso 1 1 calc R . .
H21B H 0.5431 0.1672 0.7184 0.179 Uiso 1 1 calc R . .
H21C H 0.5529 0.1616 0.6408 0.179 Uiso 1 1 calc R . .
C22 C 0.64946(17) 0.1024(2) 0.6949(2) 0.1038(16) Uani 1 1 d U . .
H22A H 0.6289 0.0930 0.6403 0.156 Uiso 1 1 calc R . .
H22B H 0.6738 0.0742 0.7238 0.156 Uiso 1 1 calc R . .
H22C H 0.6740 0.1320 0.6994 0.156 Uiso 1 1 calc R . .
C23 C 0.72308(10) 0.16745(8) 1.10805(14) 0.0258(5) Uani 1 1 d . . .
H23A H 0.7001 0.1583 1.1376 0.031 Uiso 1 1 calc R . .
H23B H 0.7023 0.1949 1.0718 0.031 Uiso 1 1 calc R . .
C24 C 0.78350(10) 0.18661(9) 1.16462(13) 0.0267(5) Uani 1 1 d . . .
C25 C 0.89119(11) 0.17305(12) 1.21551(15) 0.0388(6) Uani 1 1 d . . .
H25A H 0.9137 0.1428 1.2419 0.047 Uiso 1 1 calc R . .
H25B H 0.8927 0.1975 1.2557 0.047 Uiso 1 1 calc R . .
C26 C 0.91892(10) 0.19680(10) 1.16489(14) 0.0317(6) Uani 1 1 d . . .
C27 C 0.90323(12) 0.24566(11) 1.13530(17) 0.0424(7) Uani 1 1 d . . .
H27 H 0.8760 0.2646 1.1469 0.051 Uiso 1 1 calc R . .
C28 C 0.92849(13) 0.26613(11) 1.08827(19) 0.0512(8) Uani 1 1 d . . .
H28 H 0.9189 0.2993 1.0682 0.061 Uiso 1 1 calc R . .
C29 C 0.96796(12) 0.23713(11) 1.07133(17) 0.0420(7) Uani 1 1 d . . .
H29 H 0.9854 0.2501 1.0394 0.050 Uiso 1 1 calc R . .
C30 C 0.98113(11) 0.18849(10) 1.10253(15) 0.0361(6) Uani 1 1 d . . .
H30 H 1.0079 0.1688 1.0910 0.043 Uiso 1 1 calc R . .
C31 C 0.61909(9) 0.06735(8) 0.99969(13) 0.0229(5) Uani 1 1 d . . .
H31A H 0.6363 0.0816 1.0527 0.028 Uiso 1 1 calc R . .
H31B H 0.5766 0.0728 0.9783 0.028 Uiso 1 1 calc R . .
C32 C 0.63135(9) 0.01009(8) 1.00409(12) 0.0207(4) Uani 1 1 d . . .
C33 C 0.68705(9) -0.00976(8) 1.05195(12) 0.0196(4) Uani 1 1 d . . .
C34 C 0.69787(9) -0.06295(8) 1.05551(12) 0.0200(4) Uani 1 1 d . . .
C35 C 0.65190(9) -0.09478(8) 1.00850(13) 0.0231(5) Uani 1 1 d . . .
H35 H 0.6590 -0.1300 1.0100 0.028 Uiso 1 1 calc R . .
C36 C 0.59561(9) -0.07689(8) 0.95908(13) 0.0238(5) Uani 1 1 d . . .
C37 C 0.58671(9) -0.02402(8) 0.95846(13) 0.0242(5) Uani 1 1 d . . .
H37 H 0.5496 -0.0108 0.9264 0.029 Uiso 1 1 calc R . .
C38 C 0.54669(10) -0.11516(9) 0.91138(14) 0.0303(5) Uani 1 1 d U . .
C39 C 0.48897(11) -0.08772(11) 0.85879(17) 0.0448(7) Uani 1 1 d U . .
H39A H 0.4960 -0.0657 0.8221 0.067 Uiso 1 1 calc R . .
H39B H 0.4753 -0.0674 0.8911 0.067 Uiso 1 1 calc R . .
H39C H 0.4594 -0.1128 0.8302 0.067 Uiso 1 1 calc R . .
C40 C 0.56697(13) -0.14779(10) 0.85850(15) 0.0398(6) Uani 1 1 d U . .
H40A H 0.5740 -0.1258 0.8218 0.060 Uiso 1 1 calc R . .
H40B H 0.5367 -0.1724 0.8300 0.060 Uiso 1 1 calc R . .
H40C H 0.6029 -0.1656 0.8906 0.060 Uiso 1 1 calc R . .
C41 C 0.53353(12) -0.15046(11) 0.96766(16) 0.0416(7) Uani 1 1 d U . .
H41A H 0.5033 -0.1747 0.9377 0.062 Uiso 1 1 calc R . .
H41B H 0.5200 -0.1302 1.0002 0.062 Uiso 1 1 calc R . .
H41C H 0.5690 -0.1686 1.0005 0.062 Uiso 1 1 calc R . .
C42 C 0.75710(9) -0.08512(8) 1.11138(13) 0.0220(5) Uani 1 1 d . . .
H42A H 0.7751 -0.0619 1.1559 0.026 Uiso 1 1 calc R . .
H42B H 0.7502 -0.1177 1.1316 0.026 Uiso 1 1 calc R . .
C43 C 0.80038(9) -0.09379(8) 1.07408(13) 0.0221(5) Uani 1 1 d . . .
C44 C 0.84717(9) -0.06036(8) 1.08532(14) 0.0252(5) Uani 1 1 d . A .
C45 C 0.88409(9) -0.06845(8) 1.04703(15) 0.0279(5) Uani 1 1 d . . .
C46 C 0.87652(10) -0.11248(8) 1.00157(14) 0.0267(5) Uani 1 1 d . . .
H46 H 0.9019 -0.1182 0.9770 0.032 Uiso 1 1 calc R . .
C47 C 0.83239(10) -0.14822(8) 0.99158(13) 0.0250(5) Uani 1 1 d . . .
C48 C 0.79437(10) -0.13707(8) 1.02729(13) 0.0243(5) Uani 1 1 d . . .
H48 H 0.7633 -0.1597 1.0195 0.029 Uiso 1 1 calc R . .
C49 C 0.82502(11) -0.19831(9) 0.94513(15) 0.0313(5) Uani 1 1 d . . .
C50 C 0.83318(14) -0.24368(10) 1.00098(17) 0.0431(7) Uani 1 1 d . . .
H50A H 0.8044 -0.2415 1.0230 0.065 Uiso 1 1 calc R . .
H50B H 0.8724 -0.2426 1.0428 0.065 Uiso 1 1 calc R . .
H50C H 0.8279 -0.2754 0.9723 0.065 Uiso 1 1 calc R . .
C51 C 0.87145(13) -0.20356(10) 0.91125(17) 0.0429(7) Uani 1 1 d . . .
H51A H 0.8641 -0.2345 0.8804 0.064 Uiso 1 1 calc R . .
H51B H 0.9103 -0.2051 0.9537 0.064 Uiso 1 1 calc R . .
H51C H 0.8690 -0.1744 0.8784 0.064 Uiso 1 1 calc R . .
C52 C 0.76319(13) -0.20049(12) 0.87735(17) 0.0453(7) Uani 1 1 d . . .
H52A H 0.7337 -0.1981 0.8982 0.068 Uiso 1 1 calc R . .
H52B H 0.7585 -0.2325 0.8494 0.068 Uiso 1 1 calc R . .
H52C H 0.7585 -0.1723 0.8418 0.068 Uiso 1 1 calc R . .
C53 C 0.90438(13) -0.02315(14) 1.2102(2) 0.0738(12) Uani 1 1 d . A .
H53A H 0.9406 -0.0118 1.2070 0.089 Uiso 1 1 calc R . .
H53B H 0.9090 -0.0592 1.2250 0.089 Uiso 1 1 calc R . .
C54 C 0.89537(12) 0.00727(11) 1.27258(18) 0.0499(8) Uani 1 1 d . . .
C55 C 0.83096(13) 0.06345(13) 1.30443(17) 0.0504(8) Uani 1 1 d . . .
H55A H 0.8302 0.0989 1.2877 0.060 Uiso 1 1 calc R A .
H55B H 0.8629 0.0602 1.3567 0.060 Uiso 1 1 calc R . .
C56 C 0.77352(11) 0.05164(10) 1.30933(14) 0.0332(6) Uani 1 1 d . A .
C57 C 0.72742(13) 0.07859(11) 1.2627(2) 0.0569(9) Uani 1 1 d . . .
H57 H 0.7301 0.1020 1.2265 0.068 Uiso 1 1 calc R A .
C58 C 0.6775(2) 0.07099(18) 1.2696(4) 0.121(2) Uani 1 1 d . A .
H58 H 0.6447 0.0900 1.2368 0.145 Uiso 1 1 calc R . .
C59 C 0.6697(2) 0.0381(2) 1.3199(4) 0.114(2) Uani 1 1 d . . .
H59 H 0.6331 0.0348 1.3220 0.136 Uiso 1 1 calc R A .
C60 C 0.7168(2) 0.0098(2) 1.3676(2) 0.0906(16) Uani 1 1 d . A .
H60 H 0.7132 -0.0136 1.4032 0.109 Uiso 1 1 calc R . .
C61 C 0.92909(10) -0.02880(9) 1.04936(18) 0.0364(6) Uani 1 1 d . . .
H61A H 0.9560 -0.0215 1.1036 0.044 Uiso 1 1 calc R . .
H61B H 0.9520 -0.0414 1.0216 0.044 Uiso 1 1 calc R . .
N1 N 0.82984(8) 0.15843(8) 1.16851(11) 0.0297(5) Uani 1 1 d . . .
H1 H 0.8230 0.1302 1.1419 0.036 Uiso 1 1 calc R . .
N2 N 0.95746(9) 0.16785(8) 1.14872(12) 0.0344(5) Uani 1 1 d . . .
N3 N 0.84381(9) 0.03049(8) 1.25067(12) 0.0337(5) Uani 1 1 d . A .
H3 H 0.8172 0.0260 1.2035 0.040 Uiso 1 1 calc R . .
N4 N 0.77068(15) 0.01618(13) 1.36240(18) 0.0784(10) Uani 1 1 d . . .
O1 O 0.89753(6) 0.01653(6) 1.01226(10) 0.0281(4) Uani 1 1 d . . .
O2 O 0.83764(7) 0.09499(6) 1.03619(9) 0.0276(4) Uani 1 1 d . . .
H2 H 0.8507 0.0655 1.0430 0.041 Uiso 1 1 calc R . .
O3 O 0.72735(6) 0.12355(5) 1.06391(8) 0.0230(3) Uani 1 1 d . . .
O4 O 0.78658(8) 0.22556(7) 1.20341(10) 0.0380(4) Uani 1 1 d . . .
O5 O 0.73322(6) 0.02084(6) 1.09896(9) 0.0268(4) Uani 1 1 d . . .
H5A H 0.7238 0.0512 1.0896 0.040 Uiso 1 1 calc R . .
O6 O 0.85594(7) -0.01770(6) 1.13433(10) 0.0304(4) Uani 1 1 d . . .
O7 O 0.9322(4) 0.0066(2) 1.3437(5) 0.056(2) Uani 0.76(3) 1 d P A 1
O7' O 0.9468(7) 0.0215(13) 1.3185(17) 0.049(8) Uani 0.24(3) 1 d P A 2
O8 O 0.0000 0.07425(17) 0.2500 0.1255(19) Uani 1 2 d S . .
H8B H -0.0299 0.0676 0.2597 0.188 Uiso 0.50 1 d PR . .
H8A H 0.0026 0.1066 0.2451 0.188 Uiso 0.50 1 d PR . .

loop_
_atom_site_aniso_label
_atom_site_aniso_U_11
_atom_site_aniso_U_22
_atom_site_aniso_U_33
_atom_site_aniso_U_23
_atom_site_aniso_U_13
_atom_site_aniso_U_12
C1 0.0225(12) 0.0299(12) 0.0433(15) 0.0028(11) 0.0173(11) -0.0037(9)
C2 0.0210(11) 0.0253(11) 0.0305(13) -0.0019(9) 0.0110(10) -0.0059(9)
C3 0.0224(11) 0.0242(11) 0.0231(12) -0.0012(9) 0.0098(10) -0.0072(9)
C4 0.0240(11) 0.0235(11) 0.0248(12) -0.0011(9) 0.0095(10) -0.0054(9)
C5 0.0289(12) 0.0267(12) 0.0271(12) 0.0008(10) 0.0096(10) -0.0067(9)
C6 0.0273(12) 0.0342(13) 0.0224(12) -0.0010(10) 0.0088(10) -0.0110(10)
C7 0.0242(12) 0.0347(13) 0.0306(13) -0.0055(10) 0.0147(10) -0.0082(10)
C8 0.0429(15) 0.0441(15) 0.0310(14) -0.0001(11) 0.0204(12) -0.0126(12)
C9 0.062(2) 0.082(2) 0.097(3) 0.041(2) 0.057(2) 0.0083(18)
C10 0.148(4) 0.083(3) 0.0360(18) -0.0108(18) 0.040(2) -0.053(3)
C11 0.070(2) 0.0454(16) 0.066(2) 0.0127(15) 0.0396(18) -0.0116(15)
C12 0.0292(12) 0.0202(11) 0.0303(13) 0.0045(9) 0.0139(10) -0.0004(9)
C13 0.0242(11) 0.0212(10) 0.0274(12) 0.0029(9) 0.0113(10) 0.0046(9)
C14 0.0219(11) 0.0191(10) 0.0217(11) 0.0027(8) 0.0077(9) 0.0038(8)
C15 0.0194(10) 0.0201(10) 0.0256(12) 0.0042(9) 0.0080(9) 0.0043(8)
C16 0.0192(11) 0.0288(12) 0.0266(12) -0.0012(10) 0.0046(10) 0.0035(9)
C17 0.0263(12) 0.0344(13) 0.0236(12) 0.0027(10) 0.0074(10) 0.0083(10)
C18 0.0296(12) 0.0300(12) 0.0282(13) 0.0083(10) 0.0144(11) 0.0075(10)
C19 0.0373(14) 0.0618(17) 0.0207(12) -0.0013(12) 0.0098(11) 0.0063(12)
C20 0.097(3) 0.141(3) 0.0319(18) -0.012(2) 0.0043(19) -0.051(3)
C21 0.177(4) 0.108(3) 0.0267(18) 0.0076(19) -0.004(2) 0.079(3)
C22 0.061(2) 0.213(5) 0.043(2) -0.030(3) 0.0279(18) -0.003(3)
C23 0.0272(12) 0.0248(11) 0.0274(12) -0.0027(9) 0.0132(10) 0.0002(9)
C24 0.0304(12) 0.0287(12) 0.0206(12) 0.0023(9) 0.0103(10) -0.0015(10)
C25 0.0255(13) 0.0597(17) 0.0269(13) -0.0013(12) 0.0066(11) -0.0034(12)
C26 0.0208(11) 0.0433(14) 0.0246(12) -0.0079(11) 0.0028(10) -0.0053(10)
C27 0.0342(14) 0.0416(15) 0.0490(17) -0.0073(13) 0.0149(13) 0.0029(12)
C28 0.0473(17) 0.0384(15) 0.0571(19) 0.0056(14) 0.0107(16) -0.0022(13)
C29 0.0359(15) 0.0495(16) 0.0388(16) 0.0010(13) 0.0137(13) -0.0141(13)
C30 0.0274(13) 0.0460(15) 0.0350(14) -0.0076(12) 0.0130(12) -0.0064(11)
C31 0.0165(10) 0.0243(11) 0.0257(12) 0.0022(9) 0.0066(9) 0.0024(8)
C32 0.0195(10) 0.0221(10) 0.0213(11) 0.0016(9) 0.0094(9) 0.0007(8)
C33 0.0165(10) 0.0222(10) 0.0192(11) -0.0006(8) 0.0065(9) -0.0014(8)
C34 0.0191(10) 0.0223(10) 0.0205(11) 0.0024(8) 0.0102(9) 0.0011(8)
C35 0.0259(11) 0.0193(10) 0.0253(12) -0.0004(9) 0.0119(10) -0.0002(9)
C36 0.0227(11) 0.0269(11) 0.0195(11) 0.0000(9) 0.0066(9) -0.0043(9)
C37 0.0169(10) 0.0292(11) 0.0230(12) 0.0031(9) 0.0046(9) 0.0000(9)
C38 0.0287(12) 0.0308(12) 0.0229(12) -0.0016(10) 0.0022(10) -0.0086(10)
C39 0.0291(13) 0.0447(15) 0.0417(16) -0.0064(13) -0.0041(12) -0.0075(12)
C40 0.0494(16) 0.0350(13) 0.0284(14) -0.0059(11) 0.0096(12) -0.0079(12)
C41 0.0383(15) 0.0463(15) 0.0339(15) -0.0033(12) 0.0089(12) -0.0207(12)
C42 0.0181(10) 0.0226(11) 0.0237(11) 0.0040(9) 0.0071(9) 0.0012(8)
C43 0.0178(10) 0.0207(10) 0.0257(12) 0.0059(9) 0.0069(9) 0.0041(8)
C44 0.0205(11) 0.0202(11) 0.0339(13) 0.0023(9) 0.0102(10) 0.0028(9)
C45 0.0181(11) 0.0242(11) 0.0403(14) 0.0083(10) 0.0111(10) 0.0040(9)
C46 0.0242(11) 0.0262(11) 0.0350(13) 0.0085(10) 0.0175(11) 0.0082(9)
C47 0.0263(11) 0.0232(11) 0.0266(12) 0.0068(9) 0.0120(10) 0.0053(9)
C48 0.0228(11) 0.0200(10) 0.0301(13) 0.0041(9) 0.0109(10) 0.0000(9)
C49 0.0388(14) 0.0263(12) 0.0337(14) 0.0006(10) 0.0201(12) 0.0009(10)
C50 0.0600(18) 0.0251(12) 0.0543(18) 0.0041(12) 0.0337(15) 0.0039(12)
C51 0.0555(17) 0.0364(14) 0.0492(17) -0.0017(12) 0.0340(15) 0.0037(13)
C52 0.0472(17) 0.0488(16) 0.0400(16) -0.0089(13) 0.0182(14) -0.0049(13)
C53 0.0249(14) 0.069(2) 0.088(3) -0.044(2) -0.0159(16) 0.0150(14)
C54 0.0293(14) 0.0471(16) 0.0484(18) -0.0076(14) -0.0086(13) 0.0020(12)
C55 0.0510(18) 0.069(2) 0.0373(16) -0.0237(14) 0.0247(14) -0.0243(15)
C56 0.0373(14) 0.0369(13) 0.0243(13) -0.0057(11) 0.0119(11) -0.0061(11)
C57 0.0364(16) 0.0415(16) 0.071(2) 0.0237(15) 0.0006(15) 0.0019(13)
C58 0.046(2) 0.064(3) 0.216(7) -0.011(4) 0.019(3) 0.016(2)
C59 0.067(3) 0.113(4) 0.197(6) -0.099(4) 0.091(4) -0.041(3)
C60 0.104(3) 0.126(4) 0.068(3) -0.038(3) 0.062(3) -0.079(3)
C61 0.0224(12) 0.0277(12) 0.0629(18) 0.0088(12) 0.0215(13) 0.0036(10)
N1 0.0243(10) 0.0351(11) 0.0275(11) -0.0030(9) 0.0086(9) -0.0019(8)
N2 0.0247(10) 0.0426(12) 0.0327(12) -0.0019(10) 0.0087(9) -0.0038(9)
N3 0.0262(11) 0.0454(12) 0.0229(10) -0.0062(9) 0.0036(9) -0.0051(9)
N4 0.081(2) 0.086(2) 0.0586(19) 0.0025(17) 0.0200(17) -0.0306(18)
O1 0.0199(8) 0.0243(8) 0.0428(10) 0.0042(7) 0.0157(7) -0.0008(6)
O2 0.0323(9) 0.0229(8) 0.0343(9) 0.0057(7) 0.0204(8) 0.0030(7)
O3 0.0253(8) 0.0201(7) 0.0204(8) 0.0006(6) 0.0064(7) 0.0006(6)
O4 0.0410(10) 0.0364(10) 0.0321(10) -0.0119(8) 0.0107(8) -0.0028(8)
O5 0.0190(8) 0.0199(7) 0.0322(9) 0.0007(7) 0.0012(7) -0.0001(6)
O6 0.0224(8) 0.0244(8) 0.0434(10) -0.0047(7) 0.0126(8) 0.0003(6)
O7 0.034(3) 0.075(2) 0.035(2) 0.006(2) -0.008(2) -0.0030(19)
O7' 0.016(5) 0.080(13) 0.034(9) -0.020(8) -0.005(5) 0.001(6)
O8 0.154(5) 0.068(3) 0.196(6) 0.000 0.113(4) 0.000

loop_
_atom_type_symbol
_atom_type_description
_atom_type_scat_dispersion_real
_atom_type_scat_dispersion_imag
_atom_type_scat_source
C C 0.0033 0.0016 'International Tables Vol C Tables 4.2.6.8 and 6.1.1.4'
H H 0.0000 0.0000 'International Tables Vol C Tables 4.2.6.8 and 6.1.1.4'
N N 0.0061 0.0033 'International Tables Vol C Tables 4.2.6.8 and 6.1.1.4'
O O 0.0106 0.0060 'International Tables Vol C Tables 4.2.6.8 and 6.1.1.4'

loop_
_geom_angle_atom_site_label_1
_geom_angle_atom_site_label_2
_geom_angle_atom_site_label_3
_geom_angle
O1 C1 C2 109.28(18)
O1 C1 H1A 109.8
C2 C1 H1A 109.8
O1 C1 H1B 109.8
C2 C1 H1B 109.8
H1A C1 H1B 108.3
C7 C2 C3 118.8(2)
C7 C2 C1 119.8(2)
C3 C2 C1 121.3(2)
O2 C3 C4 117.72(19)
O2 C3 C2 122.0(2)
C4 C3 C2 120.3(2)
C3 C4 C5 119.1(2)
C3 C4 C12 120.35(19)
C5 C4 C12 120.5(2)
C4 C5 C6 122.3(2)
C4 C5 H5 118.8
C6 C5 H5 118.8
C5 C6 C7 116.8(2)
C5 C6 C8 121.4(2)
C7 C6 C8 121.8(2)
C2 C7 C6 122.7(2)
C2 C7 H7 118.7
C6 C7 H7 118.7
C10 C8 C9 112.6(3)
C10 C8 C6 109.3(2)
C9 C8 C6 110.9(2)
C10 C8 C11 107.0(3)
C9 C8 C11 105.6(2)
C6 C8 C11 111.3(2)
C8 C9 H9A 109.5
C8 C9 H9B 109.5
H9A C9 H9B 109.5
C8 C9 H9C 109.5
H9A C9 H9C 109.5
H9B C9 H9C 109.5
C8 C10 H10A 109.5
C8 C10 H10B 109.5
H10A C10 H10B 109.5
C8 C10 H10C 109.5
H10A C10 H10C 109.5
H10B C10 H10C 109.5
C8 C11 H11A 109.5
C8 C11 H11B 109.5
H11A C11 H11B 109.5
C8 C11 H11C 109.5
H11A C11 H11C 109.5
H11B C11 H11C 109.5
C4 C12 C13 113.58(18)
C4 C12 H12A 108.9
C13 C12 H12A 108.9
C4 C12 H12B 108.9
C13 C12 H12B 108.9
H12A C12 H12B 107.7
C14 C13 C18 117.5(2)
C14 C13 C12 124.2(2)
C18 C13 C12 118.3(2)
C13 C14 C15 121.8(2)
C13 C14 O3 120.39(19)
C15 C14 O3 117.63(18)
C14 C15 C16 118.2(2)
C14 C15 C31 121.94(19)
C16 C15 C31 119.80(19)
C17 C16 C15 122.0(2)
C17 C16 H16 119.0
C15 C16 H16 119.0
C18 C17 C16 117.5(2)
C18 C17 C19 119.6(2)
C16 C17 C19 122.9(2)
C17 C18 C13 123.0(2)
C17 C18 H18 118.5
C13 C18 H18 118.5
C21 C19 C22 114.4(4)
C21 C19 C17 109.2(2)
C22 C19 C17 110.0(2)
C21 C19 C20 106.4(3)
C22 C19 C20 105.4(3)
C17 C19 C20 111.3(2)
C19 C20 H20A 109.5
C19 C20 H20B 109.5
H20A C20 H20B 109.5
C19 C20 H20C 109.5
H20A C20 H20C 109.5
H20B C20 H20C 109.5
C19 C21 H21A 109.5
C19 C21 H21B 109.5
H21A C21 H21B 109.5
C19 C21 H21C 109.5
H21A C21 H21C 109.5
H21B C21 H21C 109.5
C19 C22 H22A 109.5
C19 C22 H22B 109.5
H22A C22 H22B 109.5
C19 C22 H22C 109.5
H22A C22 H22C 109.5
H22B C22 H22C 109.5
O3 C23 C24 111.89(18)
O3 C23 H23A 109.2
C24 C23 H23A 109.2
O3 C23 H23B 109.2
C24 C23 H23B 109.2
H23A C23 H23B 107.9
O4 C24 N1 125.2(2)
O4 C24 C23 118.9(2)
N1 C24 C23 115.9(2)
N1 C25 C26 111.4(2)
N1 C25 H25A 109.4
C26 C25 H25A 109.4
N1 C25 H25B 109.4
C26 C25 H25B 109.4
H25A C25 H25B 108.0
N2 C26 C27 122.4(2)
N2 C26 C25 117.5(2)
C27 C26 C25 120.1(2)
C26 C27 C28 118.9(3)
C26 C27 H27 120.5
C28 C27 H27 120.5
C29 C28 C27 119.4(3)
C29 C28 H28 120.3
C27 C28 H28 120.3
C28 C29 C30 118.4(3)
C28 C29 H29 120.8
C30 C29 H29 120.8
N2 C30 C29 123.4(3)
N2 C30 H30 118.3
C29 C30 H30 118.3
C32 C31 C15 113.01(18)
C32 C31 H31A 109.0
C15 C31 H31A 109.0
C32 C31 H31B 109.0
C15 C31 H31B 109.0
H31A C31 H31B 107.8
C33 C32 C37 118.60(19)
C33 C32 C31 121.41(18)
C37 C32 C31 119.98(18)
O5 C33 C32 122.46(18)
O5 C33 C34 116.65(18)
C32 C33 C34 120.87(19)
C35 C34 C33 117.81(19)
C35 C34 C42 120.98(19)
C33 C34 C42 121.16(19)
C34 C35 C36 123.6(2)
C34 C35 H35 118.2
C36 C35 H35 118.2
C37 C36 C35 116.53(19)
C37 C36 C38 123.4(2)
C35 C36 C38 120.0(2)
C36 C37 C32 122.6(2)
C36 C37 H37 118.7
C32 C37 H37 118.7
C41 C38 C40 109.2(2)
C41 C38 C39 108.0(2)
C40 C38 C39 108.3(2)
C41 C38 C36 109.55(19)
C40 C38 C36 109.8(2)
C39 C38 C36 111.9(2)
C38 C39 H39A 109.5
C38 C39 H39B 109.5
H39A C39 H39B 109.5
C38 C39 H39C 109.5
H39A C39 H39C 109.5
H39B C39 H39C 109.5
C38 C40 H40A 109.5
C38 C40 H40B 109.5
H40A C40 H40B 109.5
C38 C40 H40C 109.5
H40A C40 H40C 109.5
H40B C40 H40C 109.5
C38 C41 H41A 109.5
C38 C41 H41B 109.5
H41A C41 H41B 109.5
C38 C41 H41C 109.5
H41A C41 H41C 109.5
H41B C41 H41C 109.5
C43 C42 C34 114.17(18)
C43 C42 H42A 108.7
C34 C42 H42A 108.7
C43 C42 H42B 108.7
C34 C42 H42B 108.7
H42A C42 H42B 107.6
C48 C43 C44 117.6(2)
C48 C43 C42 119.59(19)
C44 C43 C42 122.8(2)
C45 C44 C43 120.9(2)
C45 C44 O6 119.91(19)
C43 C44 O6 119.20(19)
C46 C45 C44 119.1(2)
C46 C45 C61 119.5(2)
C44 C45 C61 121.3(2)
C47 C46 C45 122.2(2)
C47 C46 H46 118.9
C45 C46 H46 118.9
C46 C47 C48 116.7(2)
C46 C47 C49 123.2(2)
C48 C47 C49 120.1(2)
C47 C48 C43 123.3(2)
C47 C48 H48 118.3
C43 C48 H48 118.3
C50 C49 C52 109.7(2)
C50 C49 C47 108.7(2)
C52 C49 C47 110.0(2)
C50 C49 C51 107.6(2)
C52 C49 C51 108.9(2)
C47 C49 C51 112.0(2)
C49 C50 H50A 109.5
C49 C50 H50B 109.5
H50A C50 H50B 109.5
C49 C50 H50C 109.5
H50A C50 H50C 109.5
H50B C50 H50C 109.5
C49 C51 H51A 109.5
C49 C51 H51B 109.5
H51A C51 H51B 109.5
C49 C51 H51C 109.5
H51A C51 H51C 109.5
H51B C51 H51C 109.5
C49 C52 H52A 109.5
C49 C52 H52B 109.5
H52A C52 H52B 109.5
C49 C52 H52C 109.5
H52A C52 H52C 109.5
H52B C52 H52C 109.5
O6 C53 C54 112.3(2)
O6 C53 H53A 109.1
C54 C53 H53A 109.1
O6 C53 H53B 109.1
C54 C53 H53B 109.1
H53A C53 H53B 107.9
O7 C54 O7' 37.1(16)
O7 C54 N3 121.3(6)
O7' C54 N3 131.0(7)
O7 C54 C53 122.2(5)
O7' C54 C53 104.3(10)
N3 C54 C53 116.1(2)
N3 C55 C56 114.1(2)
N3 C55 H55A 108.7
C56 C55 H55A 108.7
N3 C55 H55B 108.7
C56 C55 H55B 108.7
H55A C55 H55B 107.6
C57 C56 N4 122.8(3)
C57 C56 C55 116.1(3)
N4 C56 C55 121.0(3)
C58 C57 C56 116.9(4)
C58 C57 H57 121.5
C56 C57 H57 121.5
C57 C58 C59 125.4(4)
C57 C58 H58 117.3
C59 C58 H58 117.3
C58 C59 C60 118.1(4)
C58 C59 H59 121.0
C60 C59 H59 121.0
C59 C60 N4 118.8(4)
C59 C60 H60 120.6
N4 C60 H60 120.6
O1 C61 C45 107.48(18)
O1 C61 H61A 110.2
C45 C61 H61A 110.2
O1 C61 H61B 110.2
C45 C61 H61B 110.2
H61A C61 H61B 108.5
C24 N1 C25 123.3(2)
C24 N1 H1 118.3
C25 N1 H1 118.3
C30 N2 C26 117.5(2)
C54 N3 C55 121.3(2)
C54 N3 H3 119.3
C55 N3 H3 119.3
C56 N4 C60 117.9(4)
C61 O1 C1 112.20(16)
C3 O2 H2 109.5
C14 O3 C23 117.78(16)
C33 O5 H5A 109.5
C44 O6 C53 113.99(19)
H8B O8 H8A 109.5

loop_
_geom_bond_atom_site_label_1
_geom_bond_atom_site_label_2
_geom_bond_distance
C1 O1 1.435(3)
C1 C2 1.496(3)
C1 H1A 0.9700
C1 H1B 0.9700
C2 C7 1.384(3)
C2 C3 1.401(3)
C3 O2 1.376(3)
C3 C4 1.389(3)
C4 C5 1.390(3)
C4 C12 1.511(3)
C5 C6 1.393(3)
C5 H5 0.9300
C6 C7 1.395(3)
C6 C8 1.534(3)
C7 H7 0.9300
C8 C10 1.513(4)
C8 C9 1.522(4)
C8 C11 1.548(4)
C9 H9A 0.9600
C9 H9B 0.9600
C9 H9C 0.9600
C10 H10A 0.9600
C10 H10B 0.9600
C10 H10C 0.9600
C11 H11A 0.9600
C11 H11B 0.9600
C11 H11C 0.9600
C12 C13 1.515(3)
C12 H12A 0.9700
C12 H12B 0.9700
C13 C14 1.391(3)
C13 C18 1.391(3)
C14 C15 1.392(3)
C14 O3 1.397(3)
C15 C16 1.394(3)
C15 C31 1.516(3)
C16 C17 1.389(3)
C16 H16 0.9300
C17 C18 1.387(3)
C17 C19 1.530(3)
C18 H18 0.9300
C19 C21 1.476(5)
C19 C22 1.488(4)
C19 C20 1.547(5)
C20 H20A 0.9600
C20 H20B 0.9600
C20 H20C 0.9600
C21 H21A 0.9600
C21 H21B 0.9600
C21 H21C 0.9600
C22 H22A 0.9600
C22 H22B 0.9600
C22 H22C 0.9600
C23 O3 1.434(3)
C23 C24 1.513(3)
C23 H23A 0.9700
C23 H23B 0.9700
C24 O4 1.226(3)
C24 N1 1.338(3)
C25 N1 1.455(3)
C25 C26 1.509(4)
C25 H25A 0.9700
C25 H25B 0.9700
C26 N2 1.343(3)
C26 C27 1.373(4)
C27 C28 1.376(4)
C27 H27 0.9300
C28 C29 1.370(4)
C28 H28 0.9300
C29 C30 1.371(4)
C29 H29 0.9300
C30 N2 1.337(3)
C30 H30 0.9300
C31 C32 1.513(3)
C31 H31A 0.9700
C31 H31B 0.9700
C32 C33 1.394(3)
C32 C37 1.396(3)
C33 O5 1.369(2)
C33 C34 1.403(3)
C34 C35 1.385(3)
C34 C42 1.517(3)
C35 C36 1.394(3)
C35 H35 0.9300
C36 C37 1.389(3)
C36 C38 1.533(3)
C37 H37 0.9300
C38 C41 1.525(3)
C38 C40 1.533(4)
C38 C39 1.533(3)
C39 H39A 0.9600
C39 H39B 0.9600
C39 H39C 0.9600
C40 H40A 0.9600
C40 H40B 0.9600
C40 H40C 0.9600
C41 H41A 0.9600
C41 H41B 0.9600
C41 H41C 0.9600
C42 C43 1.516(3)
C42 H42A 0.9700
C42 H42B 0.9700
C43 C48 1.391(3)
C43 C44 1.392(3)
C44 C45 1.389(3)
C44 O6 1.393(3)
C45 C46 1.388(3)
C45 C61 1.505(3)
C46 C47 1.386(3)
C46 H46 0.9300
C47 C48 1.390(3)
C47 C49 1.530(3)
C48 H48 0.9300
C49 C50 1.528(3)
C49 C52 1.529(4)
C49 C51 1.530(3)
C50 H50A 0.9600
C50 H50B 0.9600
C50 H50C 0.9600
C51 H51A 0.9600
C51 H51B 0.9600
C51 H51C 0.9600
C52 H52A 0.9600
C52 H52B 0.9600
C52 H52C 0.9600
C53 O6 1.431(4)
C53 C54 1.495(5)
C53 H53A 0.9700
C53 H53B 0.9700
C54 O7 1.257(6)
C54 O7' 1.260(16)
C54 N3 1.315(3)
C55 N3 1.449(3)
C55 C56 1.495(4)
C55 H55A 0.9700
C55 H55B 0.9700
C56 C57 1.313(4)
C56 N4 1.373(4)
C57 C58 1.310(6)
C57 H57 0.9300
C58 C59 1.339(8)
C58 H58 0.9300
C59 C60 1.352(7)
C59 H59 0.9300
C60 N4 1.387(5)
C60 H60 0.9300
C61 O1 1.423(3)
C61 H61A 0.9700
C61 H61B 0.9700
N1 H1 0.8600
N3 H3 0.8600
O2 H2 0.8200
O5 H5A 0.8200
O8 H8B 0.8500
O8 H8A 0.8500
